data_1555733
loop_
_publ_author_name
'Wang, Bin'
'Liang, Man'
'Tang, Jian'
'Deng, Yuting'
'Zhao, Jinhong'
'Sun, Hao'
'Tung, Chen-Ho'
'Jia, Jiong'
'Xu, Zhenghu'

_publ_section_title
;
 Gold/Lewis Acid Catalyzed Cycloisomerization/Diastereoselective [3 + 2]
 Cycloaddition Cascade: Synthesis of Diverse Nitrogen-Containing Spiro
 Heterocycles.
;
_journal_issue 18
_journal_name_full 'Organic letters'
_journal_page_first 4614
_journal_page_last 4617
_journal_paper_doi 10.1021/acs.orglett.6b02253
_journal_volume 18
_journal_year 2016
_chemical_formula_moiety 'C33 H37 Br N2 O8 S2'
_chemical_formula_sum 'C33 H37 Br N2 O8 S2'
_chemical_formula_weight 733.68
_space_group_crystal_system triclinic
_space_group_IT_number 2
_space_group_name_Hall '-P 1'
_space_group_name_H-M_alt 'P -1'
_atom_sites_solution_hydrogens geom
_atom_sites_solution_primary iterative
_atom_sites_solution_secondary difmap
_audit_creation_date 2016-07-15
_audit_creation_method
;
Olex2 1.2-beta
(compiled 2016.07.08 svn.r3312 for OlexSys, GUI svn.r5203)
;
_cell_angle_alpha 97.61(4)
_cell_angle_beta 97.04(5)
_cell_angle_gamma 107.15(4)
_cell_formula_units_Z 2
_cell_length_a 8.76(5)
_cell_length_b 10.03(6)
_cell_length_c 20.67(12)
_cell_measurement_reflns_used 1913
_cell_measurement_temperature 298(2)
_cell_measurement_theta_max 20.201
_cell_measurement_theta_min 2.502
_cell_volume 1695(17)
_computing_molecular_graphics 'Olex2 (Dolomanov et al., 2009)'
_computing_publication_material 'Olex2 (Dolomanov et al., 2009)'
_computing_structure_refinement 'XL (Sheldrick, 2008)'
_computing_structure_solution
;
Superflip (Palatinus & Chapuis, 2007;Palatinus & van der Lee, 2008;
Palatinus et al., 2012)
;
_diffrn_ambient_temperature 298.15
_diffrn_measured_fraction_theta_full 0.993
_diffrn_measured_fraction_theta_max 0.993
_diffrn_measurement_device_type 'CCD area detector'
_diffrn_radiation_monochromator graphite
_diffrn_radiation_type MoK\a
_diffrn_radiation_wavelength 0.71000
_diffrn_reflns_av_R_equivalents 0.0813
_diffrn_reflns_av_unetI/netI 0.1161
_diffrn_reflns_limit_h_max 10
_diffrn_reflns_limit_h_min -10
_diffrn_reflns_limit_k_max 11
_diffrn_reflns_limit_k_min -11
_diffrn_reflns_limit_l_max 24
_diffrn_reflns_limit_l_min -24
_diffrn_reflns_number 14940
_diffrn_reflns_theta_full 25.00
_diffrn_reflns_theta_max 25.00
_diffrn_reflns_theta_min 2.71
_diffrn_source 'fine-focus sealed tube'
_exptl_absorpt_coefficient_mu 1.388
_exptl_absorpt_correction_T_max 0.9863
_exptl_absorpt_correction_T_min 0.7688
_exptl_absorpt_correction_type multi-scan
_exptl_absorpt_process_details sadabs
_exptl_crystal_density_diffrn 1.437
_exptl_crystal_density_method 'not measured'
_exptl_crystal_description block
_exptl_crystal_F_000 760
_exptl_crystal_size_max 0.2
_exptl_crystal_size_mid 0.08
_exptl_crystal_size_min 0.01
_refine_diff_density_max 0.249
_refine_diff_density_min -0.406
_refine_diff_density_rms 0.061
_refine_ls_extinction_method none
_refine_ls_goodness_of_fit_ref 0.895
_refine_ls_hydrogen_treatment constr
_refine_ls_matrix_type full
_refine_ls_number_parameters 419
_refine_ls_number_reflns 5943
_refine_ls_number_restraints 0
_refine_ls_restrained_S_all 0.895
_refine_ls_R_factor_all 0.1253
_refine_ls_R_factor_gt 0.0423
_refine_ls_shift/su_max 0.002
_refine_ls_shift/su_mean 0.000
_refine_ls_structure_factor_coef Fsqd
_refine_ls_weighting_details 'calc w=1/[\s^2^(Fo^2^)+(0.0343P)^2^+0.0000P] where P=(Fo^2^+2Fc^2^)/3'
_refine_ls_weighting_scheme calc
_refine_ls_wR_factor_gt 0.0805
_refine_ls_wR_factor_ref 0.1031
_reflns_number_gt 2878
_reflns_number_total 5943
_reflns_threshold_expression >2sigma(I)
_cod_data_source_file ol6b02253_si_005.cif
_cod_data_source_block p
_cod_original_cell_volume 1696(17)
_cod_database_code 1555733
_olex2_refinement_description
;
1. Fixed Uiso
 At 1.2 times of:
  All C(H) groups, All C(H,H) groups
 At 1.5 times of:
  All C(H,H,H) groups
2.a Ternary CH refined with riding coordinates:
 C13(H13)
2.b Secondary CH2 refined with riding coordinates:
 C8(H8A,H8B), C9(H9A,H9B), C10(H10A,H10B), C12(H12A,H12B), C22(H22A,H22B),
 C25(H25A,H25B)
2.c Aromatic/amide H refined with riding coordinates:
 C3(H3), C4(H4), C6(H6), C7(H7), C15(H15), C16(H16), C17(H17), C19(H19),
 C28(H28), C29(H29), C32(H32), C33(H33)
2.d Idealised Me refined as rotating group:
 C1(H1A,H1B,H1C), C23(H23A,H23B,H23C), C26(H26A,H26B,H26C), C31(H31A,H31B,H31C)
;
_olex2_submission_special_instructions 'No special instructions were received'

loop_
_space_group_symop_id
_space_group_symop_operation_xyz
1 'x, y, z'
2 '-x, -y, -z'

loop_
_atom_site_label
_atom_site_type_symbol
_atom_site_fract_x
_atom_site_fract_y
_atom_site_fract_z
_atom_site_U_iso_or_equiv
_atom_site_adp_type
_atom_site_occupancy
_atom_site_calc_flag
_atom_site_refinement_flags_posn
Br1 Br 0.98828(8) 0.18492(5) 0.05475(3) 0.0877(2) Uani 1 d .
C1 C 1.5180(5) 0.5132(4) 0.6132(2) 0.0633(13) Uani 1 d .
H1A H 1.4759 0.5122 0.6540 0.095 Uiso 1 calc GR
H1B H 1.6321 0.5637 0.6224 0.095 Uiso 1 calc GR
H1C H 1.5003 0.4176 0.5919 0.095 Uiso 1 calc GR
C2 C 1.4320(5) 0.5861(4) 0.5679(2) 0.0452(11) Uani 1 d .
C3 C 1.2825(5) 0.5122(4) 0.5285(2) 0.0499(11) Uani 1 d .
H3 H 1.2351 0.4168 0.5300 0.060 Uiso 1 calc R
C4 C 1.2022(5) 0.5775(4) 0.4867(2) 0.0440(11) Uani 1 d .
H4 H 1.1031 0.5253 0.4604 0.053 Uiso 1 calc R
C5 C 1.2693(5) 0.7197(4) 0.48432(18) 0.0365(10) Uani 1 d .
C6 C 1.4207(5) 0.7958(4) 0.5227(2) 0.0532(12) Uani 1 d .
H6 H 1.4688 0.8908 0.5208 0.064 Uiso 1 calc R
C7 C 1.4986(5) 0.7279(4) 0.5638(2) 0.0567(12) Uani 1 d .
H7 H 1.5989 0.7794 0.5893 0.068 Uiso 1 calc R
C8 C 1.3568(5) 0.8239(4) 0.34414(19) 0.0473(11) Uani 1 d .
H8A H 1.4343 0.8018 0.3752 0.057 Uiso 1 calc R
H8B H 1.3873 0.9259 0.3472 0.057 Uiso 1 calc R
C9 C 1.3498(5) 0.7514(4) 0.2739(2) 0.0510(12) Uani 1 d .
H9A H 1.4458 0.7233 0.2704 0.061 Uiso 1 calc R
H9B H 1.3419 0.8142 0.2427 0.061 Uiso 1 calc R
C10 C 1.1979(5) 0.6213(4) 0.26036(19) 0.0435(11) Uani 1 d .
H10A H 1.2245 0.5400 0.2730 0.052 Uiso 1 calc R
H10B H 1.1514 0.5987 0.2136 0.052 Uiso 1 calc R
C11 C 1.0773(4) 0.6591(3) 0.30206(17) 0.0338(9) Uani 1 d .
C12 C 0.9620(4) 0.5274(3) 0.32042(18) 0.0428(11) Uani 1 d .
H12A H 0.9225 0.5528 0.3606 0.051 Uiso 1 calc R
H12B H 1.0172 0.4584 0.3275 0.051 Uiso 1 calc R
C13 C 0.8204(5) 0.4660(3) 0.26164(18) 0.0367(10) Uani 1 d .
H13 H 0.7189 0.4494 0.2793 0.044 Uiso 1 calc R
C14 C 0.8168(4) 0.3271(4) 0.22025(19) 0.0356(10) Uani 1 d .
C15 C 0.7362(5) 0.1995(4) 0.2391(2) 0.0499(11) Uani 1 d .
H15 H 0.6851 0.2013 0.2759 0.060 Uiso 1 calc R
C16 C 0.7313(6) 0.0701(4) 0.2037(2) 0.0627(14) Uani 1 d .
H16 H 0.6773 -0.0137 0.2170 0.075 Uiso 1 calc R
C17 C 0.8053(6) 0.0655(4) 0.1497(2) 0.0616(14) Uani 1 d .
H17 H 0.8021 -0.0210 0.1259 0.074 Uiso 1 calc R
C18 C 0.8848(5) 0.1903(4) 0.13048(19) 0.0491(12) Uani 1 d .
C19 C 0.8918(5) 0.3216(4) 0.16516(19) 0.0433(11) Uani 1 d .
H19 H 0.9463 0.4047 0.1514 0.052 Uiso 1 calc R
C20 C 0.9521(4) 0.7194(3) 0.26015(17) 0.0307(9) Uani 1 d .
C21 C 0.8652(5) 0.7947(4) 0.30774(18) 0.0363(10) Uani 1 d .
C22 C 0.8764(5) 1.0063(4) 0.3777(2) 0.0523(12) Uani 1 d .
H22A H 0.8678 0.9660 0.4178 0.063 Uiso 1 calc R
H22B H 0.7689 1.0015 0.3571 0.063 Uiso 1 calc R
C23 C 0.9866(5) 1.1573(4) 0.3934(2) 0.0647(14) Uani 1 d .
H23A H 0.9963 1.1948 0.3532 0.097 Uiso 1 calc GR
H23B H 1.0917 1.1605 0.4146 0.097 Uiso 1 calc GR
H23C H 0.9423 1.2131 0.4225 0.097 Uiso 1 calc GR
C24 C 1.0350(4) 0.8084(4) 0.2114(2) 0.0350(10) Uani 1 d .
C25 C 1.2061(5) 1.0339(4) 0.1983(2) 0.0532(12) Uani 1 d .
H25A H 1.1353 1.0284 0.1574 0.064 Uiso 1 calc R
H25B H 1.2979 1.0055 0.1874 0.064 Uiso 1 calc R
C26 C 1.2629(6) 1.1824(4) 0.2374(2) 0.0820(16) Uani 1 d .
H26A H 1.3254 1.2459 0.2124 0.123 Uiso 1 calc GR
H26B H 1.3289 1.1854 0.2785 0.123 Uiso 1 calc GR
H26C H 1.1708 1.2106 0.2461 0.123 Uiso 1 calc GR
C27 C 0.6486(5) 0.4797(4) 0.10005(19) 0.0387(10) Uani 1 d .
C28 C 0.7446(6) 0.5313(4) 0.0545(2) 0.0603(13) Uani 1 d .
H28 H 0.8135 0.6243 0.0630 0.072 Uiso 1 calc R
C29 C 0.7357(6) 0.4412(5) -0.0038(2) 0.0722(14) Uani 1 d .
H29 H 0.8019 0.4744 -0.0339 0.087 Uiso 1 calc R
C30 C 0.6318(6) 0.3038(5) -0.0184(2) 0.0575(13) Uani 1 d .
C31 C 0.6313(6) 0.2079(5) -0.0814(2) 0.0873(17) Uani 1 d .
H31A H 0.6006 0.2470 -0.1190 0.131 Uiso 1 calc GR
H31B H 0.5553 0.1157 -0.0833 0.131 Uiso 1 calc GR
H31C H 0.7378 0.2001 -0.0819 0.131 Uiso 1 calc GR
C32 C 0.5334(6) 0.2576(5) 0.0261(2) 0.0638(14) Uani 1 d .
H32 H 0.4600 0.1663 0.0165 0.077 Uiso 1 calc R
C33 C 0.5411(5) 0.3439(4) 0.0852(2) 0.0548(12) Uani 1 d .
H33 H 0.4738 0.3104 0.1149 0.066 Uiso 1 calc R
N1 N 1.1901(3) 0.7660(3) 0.35783(14) 0.0359(8) Uani 1 d .
N2 N 0.8351(3) 0.5845(3) 0.22301(14) 0.0298(7) Uani 1 d .
O1 O 1.2482(3) 0.9572(2) 0.45457(12) 0.0444(7) Uani 1 d .
O2 O 0.9961(3) 0.7523(2) 0.43621(12) 0.0454(7) Uani 1 d .
O3 O 0.9502(3) 0.9297(2) 0.33210(12) 0.0434(7) Uani 1 d .
O4 O 0.7356(3) 0.7332(3) 0.31990(13) 0.0487(8) Uani 1 d .
O5 O 1.1182(3) 0.9414(2) 0.23998(12) 0.0443(7) Uani 1 d .
O6 O 1.0324(3) 0.7609(3) 0.15465(13) 0.0536(8) Uani 1 d .
O7 O 0.6912(3) 0.7317(2) 0.16874(13) 0.0483(7) Uani 1 d .
O8 O 0.5255(3) 0.5136(2) 0.20512(12) 0.0480(7) Uani 1 d .
S1 S 1.16552(13) 0.80770(10) 0.43404(5) 0.0385(3) Uani 1 d .
S2 S 0.66318(12) 0.58601(10) 0.17729(5) 0.0390(3) Uani 1 d .

loop_
_atom_site_aniso_label
_atom_site_aniso_U_11
_atom_site_aniso_U_22
_atom_site_aniso_U_33
_atom_site_aniso_U_23
_atom_site_aniso_U_13
_atom_site_aniso_U_12
Br1 0.1306(6) 0.0843(4) 0.0674(4) 0.0014(3) 0.0344(3) 0.0613(4)
C1 0.073(3) 0.066(3) 0.065(3) 0.025(2) 0.023(3) 0.032(3)
C2 0.050(3) 0.051(3) 0.041(3) 0.016(2) 0.016(2) 0.019(2)
C3 0.054(3) 0.035(2) 0.062(3) 0.013(2) 0.024(3) 0.008(2)
C4 0.039(3) 0.040(3) 0.046(3) 0.004(2) 0.009(2) 0.003(2)
C5 0.036(3) 0.033(2) 0.038(3) 0.0073(18) 0.006(2) 0.0062(19)
C6 0.050(3) 0.041(3) 0.057(3) 0.016(2) -0.005(2) 0.000(2)
C7 0.048(3) 0.054(3) 0.056(3) 0.016(2) -0.007(2) 0.001(2)
C8 0.035(3) 0.053(3) 0.051(3) 0.007(2) 0.007(2) 0.010(2)
C9 0.036(3) 0.066(3) 0.058(3) 0.006(2) 0.015(2) 0.026(2)
C10 0.049(3) 0.047(2) 0.045(3) 0.004(2) 0.009(2) 0.032(2)
C11 0.037(2) 0.030(2) 0.033(2) 0.0005(17) 0.0051(19) 0.0113(18)
C12 0.050(3) 0.031(2) 0.043(3) 0.0000(18) 0.002(2) 0.010(2)
C13 0.040(2) 0.030(2) 0.040(3) 0.0025(18) 0.011(2) 0.0103(18)
C14 0.036(2) 0.027(2) 0.040(3) 0.0044(18) -0.003(2) 0.0101(18)
C15 0.052(3) 0.034(2) 0.060(3) 0.006(2) 0.008(2) 0.010(2)
C16 0.074(4) 0.031(3) 0.078(4) 0.005(2) 0.006(3) 0.014(2)
C17 0.074(3) 0.033(3) 0.071(4) -0.013(2) -0.007(3) 0.025(2)
C18 0.061(3) 0.039(3) 0.048(3) -0.001(2) 0.004(2) 0.024(2)
C19 0.052(3) 0.034(2) 0.046(3) 0.0076(19) 0.008(2) 0.016(2)
C20 0.033(2) 0.027(2) 0.031(2) 0.0000(17) 0.0054(18) 0.0103(17)
C21 0.039(3) 0.035(2) 0.036(3) 0.0004(19) 0.004(2) 0.016(2)
C22 0.061(3) 0.044(3) 0.055(3) -0.007(2) 0.026(2) 0.022(2)
C23 0.092(4) 0.039(3) 0.063(3) -0.007(2) 0.025(3) 0.023(3)
C24 0.031(2) 0.037(2) 0.038(3) 0.004(2) 0.005(2) 0.0131(19)
C25 0.055(3) 0.048(3) 0.059(3) 0.019(2) 0.027(2) 0.008(2)
C26 0.099(4) 0.043(3) 0.091(4) 0.010(3) 0.033(3) -0.004(3)
C27 0.034(2) 0.037(2) 0.040(3) 0.0006(19) 0.000(2) 0.0100(19)
C28 0.066(3) 0.057(3) 0.045(3) 0.008(2) 0.007(3) 0.002(2)
C29 0.074(4) 0.091(4) 0.041(3) 0.003(3) 0.017(3) 0.011(3)
C30 0.047(3) 0.076(3) 0.041(3) -0.011(3) -0.004(2) 0.022(3)
C31 0.075(4) 0.120(4) 0.056(3) -0.030(3) -0.002(3) 0.039(3)
C32 0.055(3) 0.055(3) 0.066(4) -0.018(2) 0.004(3) 0.009(2)
C33 0.058(3) 0.044(3) 0.051(3) -0.006(2) 0.015(2) 0.002(2)
N1 0.0271(19) 0.0406(18) 0.035(2) 0.0019(15) 0.0070(15) 0.0046(15)
N2 0.0292(18) 0.0244(16) 0.0337(19) 0.0011(13) 0.0005(14) 0.0088(13)
O1 0.0448(17) 0.0333(15) 0.0465(18) -0.0028(12) -0.0003(13) 0.0072(12)
O2 0.0298(17) 0.0544(17) 0.0468(18) -0.0014(13) 0.0091(13) 0.0089(13)
O3 0.0476(17) 0.0307(15) 0.0502(18) -0.0056(12) 0.0203(14) 0.0103(13)
O4 0.0362(18) 0.0474(17) 0.058(2) -0.0050(14) 0.0161(15) 0.0101(14)
O5 0.0488(18) 0.0315(15) 0.0469(18) 0.0040(13) 0.0197(14) 0.0009(13)
O6 0.058(2) 0.0530(18) 0.0389(19) -0.0019(14) 0.0178(15) 0.0026(14)
O7 0.0506(18) 0.0286(15) 0.065(2) 0.0039(13) 0.0011(15) 0.0177(13)
O8 0.0320(17) 0.0510(17) 0.0549(19) -0.0018(13) 0.0151(14) 0.0058(13)
S1 0.0373(7) 0.0354(6) 0.0379(6) -0.0020(4) 0.0047(5) 0.0083(5)
S2 0.0363(7) 0.0337(6) 0.0443(7) -0.0036(5) 0.0028(5) 0.0135(5)

loop_
_atom_type_symbol
_atom_type_description
_atom_type_scat_dispersion_real
_atom_type_scat_dispersion_imag
_atom_type_scat_source
C C 0.0033 0.0016 'International Tables Vol C Tables 4.2.6.8 and 6.1.1.4'
H H 0.0000 0.0000 'International Tables Vol C Tables 4.2.6.8 and 6.1.1.4'
Br Br -0.2901 2.4595 'International Tables Vol C Tables 4.2.6.8 and 6.1.1.4'
N N 0.0061 0.0033 'International Tables Vol C Tables 4.2.6.8 and 6.1.1.4'
O O 0.0106 0.0060 'International Tables Vol C Tables 4.2.6.8 and 6.1.1.4'
S S 0.1246 0.1234 'International Tables Vol C Tables 4.2.6.8 and 6.1.1.4'

loop_
_geom_angle_atom_site_label_1
_geom_angle_atom_site_label_2
_geom_angle_atom_site_label_3
_geom_angle
C3 C2 C1 120.9(5)
C7 C2 C1 121.9(5)
C7 C2 C3 117.2(4)
C2 C3 C4 121.6(5)
C5 C4 C3 120.2(5)
C4 C5 C6 119.2(4)
C4 C5 S1 121.2(4)
C6 C5 S1 119.6(4)
C7 C6 C5 119.3(5)
C2 C7 C6 122.4(5)
N1 C8 C9 104.5(3)
C8 C9 C10 105.2(4)
C9 C10 C11 106.8(4)
C10 C11 C20 111.9(5)
C12 C11 C10 112.0(4)
C12 C11 C20 101.7(5)
N1 C11 C10 101.2(5)
N1 C11 C12 116.7(4)
N1 C11 C20 113.8(4)
C11 C12 C13 106.3(4)
C14 C13 C12 115.0(4)
N2 C13 C12 104.0(4)
N2 C13 C14 113.6(5)
C15 C14 C13 118.8(5)
C19 C14 C13 122.9(4)
C19 C14 C15 118.3(4)
C16 C15 C14 121.1(5)
C17 C16 C15 120.2(5)
C16 C17 C18 119.3(4)
C17 C18 Br1 119.6(4)
C17 C18 C19 121.6(5)
C19 C18 Br1 118.8(4)
C14 C19 C18 119.4(4)
C21 C20 C11 110.3(5)
C24 C20 C11 111.2(5)
C24 C20 C21 115.3(5)
N2 C20 C11 99.9(5)
N2 C20 C21 109.4(5)
N2 C20 C24 109.7(5)
O3 C21 C20 113.2(5)
O4 C21 C20 121.5(4)
O4 C21 O3 125.3(3)
O3 C22 C23 106.0(4)
O5 C24 C20 112.7(5)
O6 C24 C20 123.6(5)
O6 C24 O5 123.5(4)
O5 C25 C26 106.9(5)
C28 C27 S2 120.7(4)
C33 C27 C28 119.8(4)
C33 C27 S2 119.4(4)
C29 C28 C27 118.6(5)
C30 C29 C28 122.0(5)
C29 C30 C31 120.0(5)
C32 C30 C29 118.1(4)
C32 C30 C31 121.9(5)
C30 C32 C33 121.3(5)
C27 C33 C32 120.0(5)
C8 N1 C11 113.7(4)
C8 N1 S1 115.9(2)
C11 N1 S1 129.6(4)
C13 N2 S2 116.4(3)
C20 N2 C13 111.9(5)
C20 N2 S2 119.5(4)
C21 O3 C22 116.1(4)
C24 O5 C25 117.1(4)
N1 S1 C5 107.7(3)
O1 S1 C5 106.7(4)
O1 S1 N1 106.85(19)
O2 S1 C5 107.9(3)
O2 S1 N1 107.60(17)
O2 S1 O1 119.63(16)
N2 S2 C27 105.1(3)
O7 S2 C27 109.3(3)
O7 S2 N2 105.41(18)
O8 S2 C27 105.9(3)
O8 S2 N2 109.8(4)
O8 S2 O7 120.5(2)

loop_
_geom_bond_atom_site_label_1
_geom_bond_atom_site_label_2
_geom_bond_distance
Br1 C18 1.905(9)
C1 C2 1.521(7)
C2 C3 1.391(8)
C2 C7 1.388(9)
C3 C4 1.393(7)
C4 C5 1.384(9)
C5 C6 1.399(8)
C5 S1 1.781(7)
C6 C7 1.391(7)
C8 C9 1.521(9)
C8 N1 1.482(9)
C9 C10 1.530(8)
C10 C11 1.541(7)
C11 C12 1.533(8)
C11 C20 1.618(7)
C11 N1 1.491(7)
C12 C13 1.542(8)
C13 C14 1.525(8)
C13 N2 1.501(8)
C14 C15 1.398(8)
C14 C19 1.386(8)
C15 C16 1.389(8)
C16 C17 1.361(8)
C17 C18 1.376(8)
C18 C19 1.394(8)
C20 C21 1.563(7)
C20 C24 1.542(7)
C20 N2 1.478(7)
C21 O3 1.332(7)
C21 O4 1.197(7)
C22 C23 1.504(8)
C22 O3 1.466(6)
C24 O5 1.332(7)
C24 O6 1.200(7)
C25 C26 1.505(9)
C25 O5 1.466(6)
C27 C28 1.388(7)
C27 C33 1.378(8)
C27 S2 1.767(9)
C28 C29 1.386(8)
C29 C30 1.379(8)
C30 C31 1.512(8)
C30 C32 1.371(8)
C32 C33 1.382(8)
N1 S1 1.632(9)
N2 S2 1.683(8)
O1 S1 1.438(8)
O2 S1 1.432(8)
O7 S2 1.447(8)
O8 S2 1.442(6)
